data_1547268
loop_
_publ_author_name
'Ahmed T. A. Boraei'
'El Sayed H. El Ashry'
'Axel Duerkop'

_publ_section_title
;
 Regioselectivity of the alkylation of S-substituted 1,2,4-triazoles with
 dihaloalkanes
;
_journal_name_full 'Chemistry Central Journal'
_journal_page_first 22
_journal_paper_doi 10.1186/s13065-016-0165-0
_journal_volume 10
_journal_year 2016
_chemical_formula_moiety 'C20 H18 N4 S'
_chemical_formula_sum 'C20 H18 N4 S'
_chemical_formula_weight 346.44
_space_group_crystal_system triclinic
_space_group_IT_number 2
_space_group_name_Hall '-P 1'
_space_group_name_H-M_alt 'P -1'
_symmetry_space_group_name_Hall '-P 1'
_symmetry_space_group_name_H-M 'P -1'
_atom_sites_solution_hydrogens geom
_cell_angle_alpha 68.513(5)
_cell_angle_beta 80.348(4)
_cell_angle_gamma 64.771(5)
_cell_formula_units_Z 2
_cell_length_a 9.0486(4)
_cell_length_b 9.1081(5)
_cell_length_c 11.7993(6)
_cell_measurement_reflns_used 4264
_cell_measurement_temperature 123.0
_cell_measurement_theta_max 72.9627
_cell_measurement_theta_min 4.0235
_cell_volume 818.47(8)
_computing_cell_refinement
;
CrysAlisPro, Oxford Diffraction Ltd.,
Version 1.171.34.36 (release 02-08-2010 CrysAlis171 .NET)
(compiled Aug  2 2010,13:00:58)
;
_computing_data_collection
;
CrysAlisPro, Oxford Diffraction Ltd.,
Version 1.171.34.36 (release 02-08-2010 CrysAlis171 .NET)
(compiled Aug  2 2010,13:00:58)
;
_computing_data_reduction
;
CrysAlisPro, Oxford Diffraction Ltd.,
Version 1.171.34.36 (release 02-08-2010 CrysAlis171 .NET)
(compiled Aug  2 2010,13:00:58)
;
_computing_molecular_graphics 'Olex2 (Dolomanov et al., 2009)'
_computing_publication_material 'Olex2 (Dolomanov et al., 2009)'
_computing_structure_refinement 'ShelXL (Sheldrick, 2015)'
_computing_structure_solution 'SIR-97 (Altomare, 1999)'
_diffrn_ambient_temperature 123.0
_diffrn_detector_area_resol_mean 10.3546
_diffrn_measured_fraction_theta_full 0.995
_diffrn_measured_fraction_theta_max 0.964
_diffrn_measurement_details
;
#__ type_ start__ end____ width___ exp.time_
  1 omega  -34.00   67.00   1.0000    1.5000
omega____ theta____ kappa____ phi______ frames
    -       40.8939  -37.0000   30.0000 101

#__ type_ start__ end____ width___ exp.time_
  2 omega   65.00   91.00   1.0000    1.5000
omega____ theta____ kappa____ phi______ frames
    -       40.8939 -125.0000    0.0000 26

#__ type_ start__ end____ width___ exp.time_
  3 omega   23.00   54.00   1.0000    1.5000
omega____ theta____ kappa____ phi______ frames
    -       40.8939 -125.0000    0.0000 31

#__ type_ start__ end____ width___ exp.time_
  4 omega    5.00   95.00   1.0000    1.5000
omega____ theta____ kappa____ phi______ frames
    -       40.8939 -125.0000  -30.0000 90

#__ type_ start__ end____ width___ exp.time_
  5 omega   16.00  108.00   1.0000    1.5000
omega____ theta____ kappa____ phi______ frames
    -       40.8939   37.0000 -150.0000 92

#__ type_ start__ end____ width___ exp.time_
  6 omega   38.00   64.00   1.0000    1.5000
omega____ theta____ kappa____ phi______ frames
    -      106.0267  -45.0000   90.0000 26

#__ type_ start__ end____ width___ exp.time_
  7 omega   33.00   75.00   1.0000    1.5000
omega____ theta____ kappa____ phi______ frames
    -      106.0267  -45.0000 -120.0000 42

#__ type_ start__ end____ width___ exp.time_
  8 omega   31.00   76.00   1.0000    1.5000
omega____ theta____ kappa____ phi______ frames
    -      106.0267  -45.0000 -150.0000 45

#__ type_ start__ end____ width___ exp.time_
  9 omega   27.00  132.00   1.0000    1.5000
omega____ theta____ kappa____ phi______ frames
    -      106.0267  -77.0000   90.0000 105

#__ type_ start__ end____ width___ exp.time_
 10 omega   69.00  117.00   1.0000    1.5000
omega____ theta____ kappa____ phi______ frames
    -      106.0267 -115.0000  -54.0000 48

#__ type_ start__ end____ width___ exp.time_
 11 omega   79.00  157.00   1.0000    1.5000
omega____ theta____ kappa____ phi______ frames
    -      106.0267   45.0000   30.0000 78

#__ type_ start__ end____ width___ exp.time_
 12 omega   98.00  136.00   1.0000    1.5000
omega____ theta____ kappa____ phi______ frames
    -      106.0267  -77.0000 -120.0000 38

#__ type_ start__ end____ width___ exp.time_
 13 omega   89.00  142.00   1.0000    1.5000
omega____ theta____ kappa____ phi______ frames
    -      106.0267   45.0000 -180.0000 53

#__ type_ start__ end____ width___ exp.time_
 14 omega   43.00   76.00   1.0000    1.5000
omega____ theta____ kappa____ phi______ frames
    -      106.0267  -45.0000  -90.0000 33

#__ type_ start__ end____ width___ exp.time_
 15 omega   34.00  156.00   1.0000    1.5000
omega____ theta____ kappa____ phi______ frames
    -      106.0267  -15.0000    0.0000 122

#__ type_ start__ end____ width___ exp.time_
 16 omega   34.00  105.00   1.0000    1.5000
omega____ theta____ kappa____ phi______ frames
    -      106.0267 -123.0000  -93.0000 71

#__ type_ start__ end____ width___ exp.time_
 17 omega   33.00  110.00   1.0000    1.5000
omega____ theta____ kappa____ phi______ frames
    -      106.0267 -106.0000   70.0000 77
;
_diffrn_measurement_device_type 'SuperNova, Single source at offset), Atlas'
_diffrn_measurement_method '\w scans'
_diffrn_orient_matrix_UB_11 -0.0034633000
_diffrn_orient_matrix_UB_12 0.1065112000
_diffrn_orient_matrix_UB_13 0.0768499000
_diffrn_orient_matrix_UB_21 -0.1734855000
_diffrn_orient_matrix_UB_22 0.1283236000
_diffrn_orient_matrix_UB_23 -0.0450346000
_diffrn_orient_matrix_UB_31 -0.0729320000
_diffrn_orient_matrix_UB_32 -0.1069553000
_diffrn_orient_matrix_UB_33 0.1084365000
_diffrn_radiation_monochromator mirror
_diffrn_radiation_type CuK\a
_diffrn_radiation_wavelength 1.54184
_diffrn_reflns_av_R_equivalents 0.0149
_diffrn_reflns_av_unetI/netI 0.0198
_diffrn_reflns_Laue_measured_fraction_full 0.995
_diffrn_reflns_Laue_measured_fraction_max 0.964
_diffrn_reflns_limit_h_max 10
_diffrn_reflns_limit_h_min -11
_diffrn_reflns_limit_k_max 10
_diffrn_reflns_limit_k_min -10
_diffrn_reflns_limit_l_max 14
_diffrn_reflns_limit_l_min -14
_diffrn_reflns_number 5423
_diffrn_reflns_point_group_measured_fraction_full 0.995
_diffrn_reflns_point_group_measured_fraction_max 0.964
_diffrn_reflns_theta_full 67.684
_diffrn_reflns_theta_max 73.118
_diffrn_reflns_theta_min 4.027
_diffrn_source 'SuperNova (Cu) X-ray Source'
_exptl_absorpt_coefficient_mu 1.826
_exptl_absorpt_correction_T_max 0.883
_exptl_absorpt_correction_T_min 0.643
_exptl_absorpt_correction_type analytical
_exptl_absorpt_process_details
;
CrysAlisPro, Oxford Diffraction Ltd.,
Version 1.171.34.36 (release 02-08-2010 CrysAlis171 .NET)
(compiled Aug  2 2010,13:00:58)
Analytical numeric absorption correction using a multifaceted crystal
			model based on expressions derived by R.C. Clark & J.S. Reid.
(Clark, R. C. & Reid, J. S. (1995). Acta Cryst. A51, 887-897)
;
_exptl_crystal_colour colourless
_exptl_crystal_colour_primary colourless
_exptl_crystal_density_diffrn 1.406
_exptl_crystal_density_method 'Not Measured'
_exptl_crystal_description Stick
_exptl_crystal_F_000 364
_exptl_crystal_size_max 0.5142
_exptl_crystal_size_mid 0.1369
_exptl_crystal_size_min 0.074
_refine_diff_density_max 0.278
_refine_diff_density_min -0.279
_refine_diff_density_rms 0.043
_refine_ls_extinction_coef .
_refine_ls_extinction_method none
_refine_ls_goodness_of_fit_ref 1.046
_refine_ls_hydrogen_treatment constr
_refine_ls_matrix_type full
_refine_ls_number_parameters 226
_refine_ls_number_reflns 3154
_refine_ls_number_restraints 0
_refine_ls_restrained_S_all 1.046
_refine_ls_R_factor_all 0.0340
_refine_ls_R_factor_gt 0.0320
_refine_ls_shift/su_max 0.001
_refine_ls_shift/su_mean 0.000
_refine_ls_structure_factor_coef Fsqd
_refine_ls_weighting_details 'w=1/[\s^2^(Fo^2^)+(0.0424P)^2^+0.3043P] where P=(Fo^2^+2Fc^2^)/3'
_refine_ls_weighting_scheme calc
_refine_ls_wR_factor_gt 0.0822
_refine_ls_wR_factor_ref 0.0840
_reflns_Friedel_coverage 0.000
_reflns_Friedel_fraction_full .
_reflns_Friedel_fraction_max .
_reflns_number_gt 2966
_reflns_number_total 3154
_reflns_threshold_expression 'I > 2\s(I)'
_cod_data_source_file 10.cif
_cod_data_source_block j186
_cod_database_code 1547268
_chemical_oxdiff_formula 'C20 H18 N4 S1'
_reflns_odcompleteness_completeness 99.86
_reflns_odcompleteness_iscentric 1
_reflns_odcompleteness_theta 66.49
_olex2_refinement_description
;
1. Fixed Uiso
 At 1.2 times of:
  All C(H) groups, All C(H,H) groups
2.a Secondary CH2 refined with riding coordinates:
 C11(H11A,H11B), C12(H12A,H12B), C14(H14A,H14B), C10(H10A,H10B)
2.b Aromatic/amide H refined with riding coordinates:
 C2(H2), C3(H3), C4(H4), C5(H5), C7(H7), C16(H16), C17(H17), C18(H18),
 C19(H19), C20(H20)
;
_shelx_shelxl_version_number 2014/7
_olex2_submission_special_instructions 'No special instructions were received'

loop_
_space_group_symop_operation_xyz
'x, y, z'
'-x, -y, -z'

loop_
_atom_site_label
_atom_site_type_symbol
_atom_site_fract_x
_atom_site_fract_y
_atom_site_fract_z
_atom_site_U_iso_or_equiv
_atom_site_adp_type
_atom_site_occupancy
_atom_site_site_symmetry_order
_atom_site_calc_flag
_atom_site_refinement_flags_posn
_atom_site_refinement_flags_adp
_atom_site_refinement_flags_occupancy
_atom_site_disorder_assembly
_atom_site_disorder_group
C1 C 1.15249(16) 0.42847(16) 0.32227(12) 0.0197(3) Uani 1 1 d . . . . .
C2 C 1.14049(17) 0.57843(17) 0.22512(13) 0.0245(3) Uani 1 1 d . . . . .
H2 H 1.0381 0.6722 0.2016 0.029 Uiso 1 1 calc R . . . .
C3 C 1.28364(18) 0.58439(17) 0.16489(13) 0.0274(3) Uani 1 1 d . . . . .
H3 H 1.2793 0.6837 0.0977 0.033 Uiso 1 1 calc R . . . .
C4 C 1.43549(18) 0.44692(18) 0.20069(13) 0.0267(3) Uani 1 1 d . . . . .
H4 H 1.5315 0.4551 0.1570 0.032 Uiso 1 1 calc R . . . .
C5 C 1.44813(16) 0.30040(17) 0.29798(12) 0.0230(3) Uani 1 1 d . . . . .
H5 H 1.5516 0.2090 0.3223 0.028 Uiso 1 1 calc R . . . .
C6 C 1.30441(16) 0.28918(16) 0.36041(12) 0.0198(3) Uani 1 1 d . . . . .
C7 C 1.26990(15) 0.16081(16) 0.45951(12) 0.0199(3) Uani 1 1 d . . . . .
H7 H 1.3476 0.0521 0.5044 0.024 Uiso 1 1 calc R . . . .
C8 C 1.10346(15) 0.22263(15) 0.47865(11) 0.0181(3) Uani 1 1 d . . . . .
C9 C 1.02167(15) 0.12958(16) 0.57536(12) 0.0186(3) Uani 1 1 d . . . . .
N2 N 0.86077(13) 0.17421(14) 0.60168(10) 0.0203(2) Uani 1 1 d . . . . .
C11 C 0.74295(15) 0.40921(16) 0.40988(12) 0.0221(3) Uani 1 1 d . . . . .
H11A H 0.6356 0.4930 0.3732 0.026 Uiso 1 1 calc R . . . .
H11B H 0.7868 0.3194 0.3706 0.026 Uiso 1 1 calc R . . . .
C12 C 0.85724(16) 0.50112(16) 0.38055(13) 0.0230(3) Uani 1 1 d . . . . .
H12A H 0.8392 0.5807 0.2955 0.028 Uiso 1 1 calc R . . . .
H12B H 0.8293 0.5712 0.4344 0.028 Uiso 1 1 calc R . . . .
C13 C 0.98888(16) -0.06333(16) 0.73017(12) 0.0206(3) Uani 1 1 d . . . . .
C14 C 0.84519(17) -0.26394(18) 0.90194(13) 0.0251(3) Uani 1 1 d . . . . .
H14A H 0.7718 -0.1989 0.8310 0.030 Uiso 1 1 calc R . . . .
H14B H 0.8576 -0.3850 0.9281 0.030 Uiso 1 1 calc R . . . .
C15 C 0.76154(16) -0.19369(16) 1.00415(11) 0.0205(3) Uani 1 1 d . . . . .
C16 C 0.80021(17) -0.08224(17) 1.03670(13) 0.0245(3) Uani 1 1 d . . . . .
H16 H 0.8859 -0.0485 0.9950 0.029 Uiso 1 1 calc R . . . .
C17 C 0.71377(18) -0.01994(18) 1.13017(13) 0.0290(3) Uani 1 1 d . . . . .
H17 H 0.7415 0.0552 1.1526 0.035 Uiso 1 1 calc R . . . .
C18 C 0.58745(18) -0.06723(18) 1.19062(13) 0.0295(3) Uani 1 1 d . . . . .
H18 H 0.5293 -0.0253 1.2548 0.035 Uiso 1 1 calc R . . . .
C19 C 0.54616(17) -0.17550(17) 1.15734(12) 0.0266(3) Uani 1 1 d . . . . .
H19 H 0.4582 -0.2063 1.1974 0.032 Uiso 1 1 calc R . . . .
C20 C 0.63345(16) -0.23887(16) 1.06532(12) 0.0229(3) Uani 1 1 d . . . . .
H20 H 0.6055 -0.3144 1.0436 0.028 Uiso 1 1 calc R . . . .
N1 N 1.03030(13) 0.38575(13) 0.39482(10) 0.0191(2) Uani 1 1 d . . . . .
C10 C 0.71658(15) 0.32573(17) 0.54417(13) 0.0241(3) Uani 1 1 d . . . . .
H10A H 0.6872 0.4109 0.5862 0.029 Uiso 1 1 calc R . . . .
H10B H 0.6237 0.2916 0.5543 0.029 Uiso 1 1 calc R . . . .
N3 N 1.10737(13) -0.02306(14) 0.65571(10) 0.0202(2) Uani 1 1 d . . . . .
N4 N 0.83723(14) 0.05057(14) 0.70309(10) 0.0230(2) Uani 1 1 d . . . . .
S1 S 1.04335(4) -0.25806(4) 0.85156(3) 0.02664(11) Uani 1 1 d . . . . .

loop_
_atom_site_aniso_label
_atom_site_aniso_U_11
_atom_site_aniso_U_22
_atom_site_aniso_U_33
_atom_site_aniso_U_23
_atom_site_aniso_U_13
_atom_site_aniso_U_12
C1 0.0206(6) 0.0179(6) 0.0212(6) -0.0066(5) -0.0009(5) -0.0078(5)
C2 0.0263(7) 0.0164(6) 0.0266(7) -0.0028(5) -0.0058(5) -0.0063(5)
C3 0.0352(8) 0.0205(7) 0.0244(7) -0.0005(5) -0.0012(6) -0.0146(6)
C4 0.0278(7) 0.0250(7) 0.0282(7) -0.0067(6) 0.0044(6) -0.0149(6)
C5 0.0208(6) 0.0200(6) 0.0265(7) -0.0067(5) 0.0014(5) -0.0079(5)
C6 0.0207(6) 0.0159(6) 0.0220(6) -0.0062(5) -0.0005(5) -0.0067(5)
C7 0.0178(6) 0.0144(6) 0.0231(6) -0.0047(5) 0.0000(5) -0.0038(5)
C8 0.0185(6) 0.0134(6) 0.0211(6) -0.0058(5) -0.0008(5) -0.0048(5)
C9 0.0169(6) 0.0172(6) 0.0215(6) -0.0090(5) 0.0012(5) -0.0051(5)
N2 0.0163(5) 0.0181(5) 0.0226(6) -0.0062(4) 0.0022(4) -0.0046(4)
C11 0.0156(6) 0.0193(6) 0.0268(7) -0.0085(5) -0.0028(5) -0.0013(5)
C12 0.0177(6) 0.0162(6) 0.0295(7) -0.0070(5) -0.0037(5) -0.0011(5)
C13 0.0213(6) 0.0188(6) 0.0203(6) -0.0063(5) 0.0023(5) -0.0077(5)
C14 0.0285(7) 0.0241(7) 0.0248(7) -0.0083(5) 0.0049(5) -0.0142(6)
C15 0.0213(6) 0.0162(6) 0.0191(6) -0.0018(5) -0.0019(5) -0.0059(5)
C16 0.0229(6) 0.0213(6) 0.0282(7) -0.0056(5) -0.0030(5) -0.0089(5)
C17 0.0313(7) 0.0237(7) 0.0317(8) -0.0115(6) -0.0082(6) -0.0059(6)
C18 0.0299(7) 0.0250(7) 0.0233(7) -0.0090(6) -0.0018(6) -0.0003(6)
C19 0.0237(7) 0.0232(7) 0.0231(7) -0.0024(5) 0.0021(5) -0.0057(5)
C20 0.0245(7) 0.0183(6) 0.0231(7) -0.0033(5) -0.0001(5) -0.0090(5)
N1 0.0164(5) 0.0149(5) 0.0222(5) -0.0046(4) -0.0019(4) -0.0035(4)
C10 0.0154(6) 0.0215(6) 0.0294(7) -0.0089(5) 0.0006(5) -0.0017(5)
N3 0.0189(5) 0.0178(5) 0.0211(5) -0.0057(4) 0.0020(4) -0.0061(4)
N4 0.0213(5) 0.0216(5) 0.0227(6) -0.0064(4) 0.0038(4) -0.0077(4)
S1 0.02338(18) 0.02233(18) 0.02428(19) -0.00158(13) 0.00422(13) -0.00685(14)

loop_
_atom_type_symbol
_atom_type_description
_atom_type_scat_dispersion_real
_atom_type_scat_dispersion_imag
_atom_type_scat_source
C C 0.0181 0.0091 'International Tables Vol C Tables 4.2.6.8 and 6.1.1.4'
H H 0.0000 0.0000 'International Tables Vol C Tables 4.2.6.8 and 6.1.1.4'
N N 0.0311 0.0180 'International Tables Vol C Tables 4.2.6.8 and 6.1.1.4'
S S 0.3331 0.5567 'International Tables Vol C Tables 4.2.6.8 and 6.1.1.4'

loop_
_exptl_crystal_face_index_h
_exptl_crystal_face_index_k
_exptl_crystal_face_index_l
_exptl_crystal_face_perp_dist
_exptl_oxdiff_crystal_face_indexfrac_h
_exptl_oxdiff_crystal_face_indexfrac_k
_exptl_oxdiff_crystal_face_indexfrac_l
_exptl_oxdiff_crystal_face_x
_exptl_oxdiff_crystal_face_y
_exptl_oxdiff_crystal_face_z
-5 0 -1 0.0370 -5.0000 0.0000 -1.0000 -0.0592 0.9129 0.2558
5 0 1 0.0370 5.0000 -0.0000 1.0000 0.0592 -0.9129 -0.2558
2 0 -7 0.0582 2.0000 0.0000 -7.0000 -0.5444 -0.0323 -0.9048
-2 0 7 0.0582 -2.0000 0.0000 7.0000 0.5444 0.0323 0.9048
3 6 3 0.2228 3.0000 6.0000 3.0000 0.8599 0.1148 -0.5354
1 -2 -7 0.1016 1.0000 -2.0000 -7.0000 -0.7543 -0.1156 -0.6179
-1 -4 -7 0.1545 -1.0000 -4.0000 -7.0000 -0.9606 -0.0252 -0.2581
4 -2 3 0.0914 4.0000 -2.0000 3.0000 0.0029 -1.0861 0.2480
-2 2 -4 0.0976 -2.0000 2.0000 -4.0000 -0.0867 0.7839 -0.5021

loop_
_geom_angle_atom_site_label_1
_geom_angle_atom_site_label_2
_geom_angle_atom_site_label_3
_geom_angle
_geom_angle_site_symmetry_1
_geom_angle_site_symmetry_3
C2 C1 C6 122.11(12) . .
N1 C1 C2 129.44(12) . .
N1 C1 C6 108.44(11) . .
C3 C2 C1 117.24(12) . .
C2 C3 C4 121.50(12) . .
C5 C4 C3 121.40(13) . .
C4 C5 C6 118.57(12) . .
C1 C6 C7 106.57(11) . .
C5 C6 C1 119.16(12) . .
C5 C6 C7 134.26(12) . .
C8 C7 C6 107.54(11) . .
C7 C8 C9 123.76(11) . .
C7 C8 N1 109.61(11) . .
N1 C8 C9 126.61(11) . .
N2 C9 C8 129.33(12) . .
N3 C9 C8 120.91(11) . .
N3 C9 N2 109.76(11) . .
C9 N2 C10 132.01(11) . .
C9 N2 N4 110.04(10) . .
N4 N2 C10 117.94(10) . .
C10 C11 C12 115.33(11) . .
N1 C12 C11 113.96(10) . .
N3 C13 S1 119.38(10) . .
N4 C13 N3 115.84(11) . .
N4 C13 S1 124.77(10) . .
C15 C14 S1 117.12(10) . .
C16 C15 C14 124.04(12) . .
C16 C15 C20 118.70(12) . .
C20 C15 C14 117.20(12) . .
C15 C16 C17 120.26(13) . .
C18 C17 C16 120.24(13) . .
C19 C18 C17 119.89(13) . .
C18 C19 C20 119.78(13) . .
C19 C20 C15 121.11(13) . .
C1 N1 C8 107.84(10) . .
C1 N1 C12 123.03(11) . .
C8 N1 C12 129.13(11) . .
N2 C10 C11 112.84(10) . .
C9 N3 C13 102.54(11) . .
C13 N4 N2 101.81(10) . .
C13 S1 C14 101.12(7) . .

loop_
_geom_bond_atom_site_label_1
_geom_bond_atom_site_label_2
_geom_bond_distance
_geom_bond_site_symmetry_2
C1 C2 1.3999(18) .
C1 C6 1.4157(18) .
C1 N1 1.3827(17) .
C2 C3 1.382(2) .
C3 C4 1.405(2) .
C4 C5 1.3797(19) .
C5 C6 1.4075(18) .
C6 C7 1.4210(18) .
C7 C8 1.3757(17) .
C8 C9 1.4530(18) .
C8 N1 1.3887(16) .
C9 N2 1.3482(16) .
C9 N3 1.3397(17) .
N2 C10 1.4640(16) .
N2 N4 1.3700(15) .
C11 C12 1.5152(18) .
C11 C10 1.5136(19) .
C12 N1 1.4632(16) .
C13 N3 1.3562(17) .
C13 N4 1.3236(17) .
C13 S1 1.7523(13) .
C14 C15 1.5110(18) .
C14 S1 1.8089(14) .
C15 C16 1.3907(19) .
C15 C20 1.3936(18) .
C16 C17 1.393(2) .
C17 C18 1.386(2) .
C18 C19 1.383(2) .
C19 C20 1.385(2) .

loop_
_geom_torsion_atom_site_label_1
_geom_torsion_atom_site_label_2
_geom_torsion_atom_site_label_3
_geom_torsion_atom_site_label_4
_geom_torsion
_geom_torsion_site_symmetry_1
_geom_torsion_site_symmetry_2
_geom_torsion_site_symmetry_3
_geom_torsion_site_symmetry_4
C1 C2 C3 C4 -1.0(2) . . . .
C1 C6 C7 C8 0.09(14) . . . .
C2 C1 C6 C5 -0.79(19) . . . .
C2 C1 C6 C7 -179.72(12) . . . .
C2 C1 N1 C8 179.84(13) . . . .
C2 C1 N1 C12 -0.9(2) . . . .
C2 C3 C4 C5 -0.3(2) . . . .
C3 C4 C5 C6 1.1(2) . . . .
C4 C5 C6 C1 -0.55(19) . . . .
C4 C5 C6 C7 178.01(14) . . . .
C5 C6 C7 C8 -178.60(14) . . . .
C6 C1 C2 C3 1.5(2) . . . .
C6 C1 N1 C8 0.62(14) . . . .
C6 C1 N1 C12 179.86(11) . . . .
C6 C7 C8 C9 -177.97(12) . . . .
C6 C7 C8 N1 0.29(14) . . . .
C7 C8 C9 N2 -178.40(13) . . . .
C7 C8 C9 N3 2.40(19) . . . .
C7 C8 N1 C1 -0.57(14) . . . .
C7 C8 N1 C12 -179.75(12) . . . .
C8 C9 N2 C10 0.4(2) . . . .
C8 C9 N2 N4 -178.28(12) . . . .
C8 C9 N3 C13 178.69(11) . . . .
C9 C8 N1 C1 177.63(12) . . . .
C9 C8 N1 C12 -1.5(2) . . . .
C9 N2 C10 C11 27.33(19) . . . .
C9 N2 N4 C13 -0.85(14) . . . .
N2 C9 N3 C13 -0.65(14) . . . .
C11 C12 N1 C1 146.81(12) . . . .
C11 C12 N1 C8 -34.13(18) . . . .
C12 C11 C10 N2 -70.73(15) . . . .
C14 C15 C16 C17 178.26(13) . . . .
C14 C15 C20 C19 -177.72(12) . . . .
C15 C14 S1 C13 -94.06(11) . . . .
C15 C16 C17 C18 -0.6(2) . . . .
C16 C15 C20 C19 -0.35(19) . . . .
C16 C17 C18 C19 -0.5(2) . . . .
C17 C18 C19 C20 1.3(2) . . . .
C18 C19 C20 C15 -0.8(2) . . . .
C20 C15 C16 C17 1.1(2) . . . .
N1 C1 C2 C3 -177.57(13) . . . .
N1 C1 C6 C5 178.49(11) . . . .
N1 C1 C6 C7 -0.44(14) . . . .
N1 C8 C9 N2 3.6(2) . . . .
N1 C8 C9 N3 -175.56(11) . . . .
C10 N2 N4 C13 -179.77(11) . . . .
C10 C11 C12 N1 76.44(14) . . . .
N3 C9 N2 C10 179.70(12) . . . .
N3 C9 N2 N4 0.99(14) . . . .
N3 C13 N4 N2 0.46(15) . . . .
N3 C13 S1 C14 -170.52(10) . . . .
N4 N2 C10 C11 -154.05(11) . . . .
N4 C13 N3 C9 0.11(15) . . . .
N4 C13 S1 C14 8.62(13) . . . .
S1 C13 N3 C9 179.32(9) . . . .
S1 C13 N4 N2 -178.70(9) . . . .
S1 C14 C15 C16 19.77(18) . . . .
S1 C14 C15 C20 -163.02(10) . . . .
